data_7107396
loop_
_publ_author_name
'Vincent Cesar'
'Jean-Christophe Tourneux'
'Nadia Vujkovic'
'Remy Brousses'
'Noel Lugan'
'Guy Lavigne'

_publ_section_title
;
 Interplay between an elusive 4-(isopropylamino)imidazol-2-ylidene and its
 isolable mesoionic tautomer, and associated reactivities
;
_journal_name_full 'Chem. Commun.'
_journal_page_first 2349
_journal_paper_doi 10.1039/c2cc17870b
_journal_volume 48
_journal_year 2012
_chemical_absolute_configuration unk
_chemical_compound_source 'synthesis as described'
_chemical_formula_moiety 'C24 H31 N3, C6 H6'
_chemical_formula_sum 'C30 H37 N3'
_chemical_formula_weight 439.63
_chemical_name_systematic
;
?
;
_space_group_crystal_system orthorhombic
_space_group_IT_number 19
_space_group_name_H-M_alt 'P 21 21 21'
_symmetry_Int_Tables_number 19
_symmetry_space_group_name_Hall 'P 2ac 2ab'
_symmetry_space_group_name_H-M 'P 21 21 21'
_atom_sites_solution_hydrogens geom
_atom_sites_solution_primary direct
_atom_sites_solution_secondary difmap
_audit_creation_date 2010-09-14T09:21:33-00:00
_audit_creation_method 'WinGX routine CIF_UPDATE'
_cell_angle_alpha 90
_cell_angle_beta 90
_cell_angle_gamma 90
_cell_formula_units_Z 4
_cell_length_a 8.5850(9)
_cell_length_b 16.0692(18)
_cell_length_c 19.252(2)
_cell_measurement_reflns_used 9999
_cell_measurement_temperature 110(2)
_cell_measurement_theta_max 30.61
_cell_measurement_theta_min 2.12
_cell_measurement_wavelength 0.71073
_cell_volume 2655.9(5)
_computing_structure_refinement 'SHELXL-97 (Sheldrick, 2008)'
_diffrn_ambient_temperature 110(2)
_diffrn_measured_fraction_theta_full 0.998
_diffrn_measured_fraction_theta_max 0.998
_diffrn_measurement_device_type 'Bruker APEX II'
_diffrn_measurement_method 'phi and omega scans'
_diffrn_radiation_monochromator graphite
_diffrn_radiation_probe x-ray
_diffrn_radiation_type MoK\a
_diffrn_radiation_wavelength 0.71073
_diffrn_reflns_av_R_equivalents 0.0296
_diffrn_reflns_av_sigmaI/netI 0.0188
_diffrn_reflns_limit_h_max 10
_diffrn_reflns_limit_h_min -10
_diffrn_reflns_limit_k_max 20
_diffrn_reflns_limit_k_min -19
_diffrn_reflns_limit_l_max 24
_diffrn_reflns_limit_l_min -24
_diffrn_reflns_number 31420
_diffrn_reflns_theta_full 26.37
_diffrn_reflns_theta_max 26.37
_diffrn_reflns_theta_min 2.12
_diffrn_standards_decay_% 0
_diffrn_standards_interval_count 0
_diffrn_standards_number 0
_exptl_absorpt_coefficient_mu 0.064
_exptl_absorpt_correction_T_max 0.7461
_exptl_absorpt_correction_T_min 0.6775
_exptl_absorpt_correction_type multi-scan
_exptl_absorpt_process_details
;
'SADABS, Sheldrick, Bruker, 2000'
;
_exptl_crystal_colour yellow
_exptl_crystal_density_diffrn 1.099
_exptl_crystal_density_method 'not measured'
_exptl_crystal_description needle
_exptl_crystal_F_000 952
_exptl_crystal_size_max 0.35
_exptl_crystal_size_mid 0.10
_exptl_crystal_size_min 0.10
_refine_diff_density_max 0.249
_refine_diff_density_min -0.201
_refine_diff_density_rms 0.033
_refine_ls_abs_structure_details 'Flack H D (1983), Acta Cryst. A39, 876-881'
_refine_ls_abs_structure_Flack 0.1(19)
_refine_ls_extinction_method none
_refine_ls_goodness_of_fit_ref 1.037
_refine_ls_hydrogen_treatment mixed
_refine_ls_matrix_type full
_refine_ls_number_parameters 314
_refine_ls_number_reflns 5422
_refine_ls_number_restraints 0
_refine_ls_restrained_S_all 1.037
_refine_ls_R_factor_all 0.0408
_refine_ls_R_factor_gt 0.0355
_refine_ls_shift/su_max 0.000
_refine_ls_shift/su_mean 0.000
_refine_ls_structure_factor_coef Fsqd
_refine_ls_weighting_details 'calc w=1/[\s^2^(Fo^2^)+(0.0564P)^2^+0.5068P] where P=(Fo^2^+2Fc^2^)/3'
_refine_ls_weighting_scheme calc
_refine_ls_wR_factor_gt 0.0919
_refine_ls_wR_factor_ref 0.0962
_reflns_number_gt 4986
_reflns_number_total 5422
_reflns_threshold_expression >2\s(I)
_cod_data_source_file c2cc17870b.txt
_cod_data_source_block compound_4'
_cod_database_code 7107396

loop_
_space_group_symop_operation_xyz
'x, y, z'
'x+1/2, -y+1/2, -z'
'-x, y+1/2, -z+1/2'
'-x+1/2, -y, z+1/2'

loop_
_atom_site_label
_atom_site_type_symbol
_atom_site_fract_x
_atom_site_fract_y
_atom_site_fract_z
_atom_site_U_iso_or_equiv
_atom_site_adp_type
_atom_site_occupancy
_atom_site_symmetry_multiplicity
_atom_site_calc_flag
_atom_site_refinement_flags
C1 C 0.94173(16) 0.50689(9) 0.07012(7) 0.0205(3) Uani 1 1 d .
C2 C 0.77740(16) 0.40147(8) 0.05519(7) 0.0217(3) Uani 1 1 d .
C3 C 0.76291(16) 0.42547(8) 0.12515(7) 0.0200(3) Uani 1 1 d .
C4 C 0.58364(18) 0.32976(9) 0.16623(8) 0.0264(3) Uani 1 1 d .
H4 H 0.6461 0.2874 0.1404 0.032 Uiso 1 1 calc R
C5 C 0.43822(19) 0.35010(11) 0.12358(9) 0.0378(4) Uani 1 1 d .
H5A H 0.3721 0.3888 0.1496 0.057 Uiso 1 1 calc R
H5B H 0.3802 0.2988 0.1142 0.057 Uiso 1 1 calc R
H5C H 0.4692 0.3758 0.0795 0.057 Uiso 1 1 calc R
C6 C 0.5365(2) 0.29284(11) 0.23588(9) 0.0401(4) Uani 1 1 d .
H6A H 0.6301 0.2784 0.2624 0.060 Uiso 1 1 calc R
H6B H 0.4739 0.2427 0.2282 0.060 Uiso 1 1 calc R
H6C H 0.4751 0.3337 0.2620 0.060 Uiso 1 1 calc R
C11 C 0.89800(15) 0.53999(9) 0.19323(7) 0.0196(3) Uani 1 1 d .
C12 C 0.84085(16) 0.62130(9) 0.19676(7) 0.0218(3) Uani 1 1 d .
C13 C 0.86792(17) 0.66615(9) 0.25716(8) 0.0264(3) Uani 1 1 d .
H13 H 0.8315 0.7219 0.2602 0.032 Uiso 1 1 calc R
C14 C 0.94673(18) 0.63187(10) 0.31333(8) 0.0274(3) Uani 1 1 d .
C15 C 1.00198(16) 0.55130(10) 0.30771(7) 0.0256(3) Uani 1 1 d .
H15 H 1.0572 0.5278 0.3457 0.031 Uiso 1 1 calc R
C16 C 0.97931(15) 0.50354(9) 0.24828(7) 0.0224(3) Uani 1 1 d .
C17 C 0.75219(19) 0.65956(10) 0.13733(8) 0.0305(3) Uani 1 1 d .
H17A H 0.6941 0.7081 0.1540 0.046 Uiso 1 1 calc R
H17B H 0.6793 0.6186 0.1182 0.046 Uiso 1 1 calc R
H17C H 0.8254 0.6769 0.1011 0.046 Uiso 1 1 calc R
C18 C 0.9671(2) 0.68183(12) 0.37930(9) 0.0414(4) Uani 1 1 d .
H18A H 1.0150 0.6468 0.4151 0.062 Uiso 1 1 calc R
H18B H 0.8651 0.7012 0.3955 0.062 Uiso 1 1 calc R
H18C H 1.0343 0.7299 0.3700 0.062 Uiso 1 1 calc R
C19 C 1.03763(18) 0.41549(9) 0.24384(8) 0.0300(3) Uani 1 1 d .
H19A H 1.1054 0.4038 0.2836 0.045 Uiso 1 1 calc R
H19B H 1.0966 0.4082 0.2007 0.045 Uiso 1 1 calc R
H19C H 0.9489 0.3771 0.2443 0.045 Uiso 1 1 calc R
C21 C 0.93396(15) 0.45057(8) -0.04786(6) 0.0193(3) Uani 1 1 d .
C22 C 0.85802(15) 0.50215(9) -0.09537(7) 0.0215(3) Uani 1 1 d .
C23 C 0.90591(16) 0.49889(9) -0.16446(7) 0.0217(3) Uani 1 1 d .
H23 H 0.8552 0.5328 -0.1979 0.026 Uiso 1 1 calc R
C24 C 1.02677(16) 0.44678(9) -0.18528(7) 0.0204(3) Uani 1 1 d .
C25 C 1.10011(17) 0.39679(8) -0.13604(7) 0.0219(3) Uani 1 1 d .
H25 H 1.1835 0.3618 -0.1501 0.026 Uiso 1 1 calc R
C26 C 1.05392(17) 0.39699(8) -0.06666(7) 0.0212(3) Uani 1 1 d .
C27 C 0.73168(18) 0.56096(10) -0.07245(8) 0.0312(3) Uani 1 1 d .
H27A H 0.7772 0.6053 -0.0440 0.047 Uiso 1 1 calc R
H27B H 0.6542 0.5305 -0.0450 0.047 Uiso 1 1 calc R
H27C H 0.6814 0.5854 -0.1134 0.047 Uiso 1 1 calc R
C28 C 1.07693(18) 0.44370(10) -0.26037(7) 0.0274(3) Uani 1 1 d .
H28A H 1.0189 0.4854 -0.2870 0.041 Uiso 1 1 calc R
H28B H 1.0557 0.3882 -0.2793 0.041 Uiso 1 1 calc R
H28C H 1.1887 0.4554 -0.2636 0.041 Uiso 1 1 calc R
C29 C 1.1325(2) 0.34229(10) -0.01346(8) 0.0308(3) Uani 1 1 d .
H29A H 1.2194 0.3126 -0.0352 0.046 Uiso 1 1 calc R
H29B H 1.0572 0.3019 0.0047 0.046 Uiso 1 1 calc R
H29C H 1.1718 0.3768 0.0247 0.046 Uiso 1 1 calc R
C31 C 0.3218(3) 0.6088(2) 0.05582(12) 0.0685(8) Uani 1 1 d .
H31 H 0.3951 0.5841 0.0865 0.082 Uiso 1 1 calc R
C32 C 0.2381(4) 0.6748(2) 0.07706(13) 0.0917(12) Uani 1 1 d .
H32 H 0.2520 0.6968 0.1224 0.110 Uiso 1 1 calc R
C33 C 0.1296(4) 0.71096(14) 0.0312(2) 0.0942(12) Uani 1 1 d .
H33 H 0.0693 0.7577 0.0450 0.113 Uiso 1 1 calc R
C34 C 0.1125(3) 0.67647(15) -0.03510(14) 0.0640(7) Uani 1 1 d .
H34 H 0.0401 0.6996 -0.0670 0.077 Uiso 1 1 calc R
C35 C 0.1994(2) 0.61047(14) -0.05319(10) 0.0501(5) Uani 1 1 d .
H35 H 0.1879 0.5868 -0.0981 0.060 Uiso 1 1 calc R
C36 C 0.3026(2) 0.57756(14) -0.00833(11) 0.0529(5) Uani 1 1 d .
H36 H 0.3634 0.5311 -0.0224 0.063 Uiso 1 1 calc R
N1 N 0.87116(13) 0.49234(7) 0.13145(6) 0.0203(2) Uani 1 1 d .
N2 N 0.88702(13) 0.45350(7) 0.02415(6) 0.0204(2) Uani 1 1 d .
N3 N 0.68187(14) 0.40182(7) 0.17910(6) 0.0228(3) Uani 1 1 d .
H2 H 0.723(2) 0.3591(10) 0.0285(8) 0.026(4) Uiso 1 1 d .
H1 H 1.0168(19) 0.5473(10) 0.0619(8) 0.024(4) Uiso 1 1 d .

loop_
_atom_site_aniso_label
_atom_site_aniso_U_11
_atom_site_aniso_U_22
_atom_site_aniso_U_33
_atom_site_aniso_U_23
_atom_site_aniso_U_13
_atom_site_aniso_U_12
C1 0.0216(6) 0.0222(6) 0.0177(6) -0.0016(5) 0.0019(5) -0.0037(6)
C2 0.0227(7) 0.0216(6) 0.0207(6) -0.0012(5) 0.0033(5) -0.0061(6)
C3 0.0207(6) 0.0181(6) 0.0213(6) -0.0014(5) 0.0004(5) -0.0013(5)
C4 0.0284(8) 0.0254(7) 0.0253(7) -0.0033(6) 0.0073(6) -0.0071(6)
C5 0.0280(8) 0.0439(10) 0.0416(9) -0.0047(7) 0.0031(7) -0.0111(7)
C6 0.0507(10) 0.0361(9) 0.0334(9) 0.0019(7) 0.0125(8) -0.0181(8)
C11 0.0181(6) 0.0235(6) 0.0171(6) -0.0034(5) 0.0030(5) -0.0052(5)
C12 0.0213(7) 0.0233(7) 0.0207(6) 0.0009(5) 0.0010(5) -0.0015(5)
C13 0.0255(7) 0.0245(7) 0.0292(7) -0.0071(6) 0.0032(6) 0.0007(6)
C14 0.0218(7) 0.0362(8) 0.0243(7) -0.0097(6) 0.0010(6) -0.0034(6)
C15 0.0206(6) 0.0358(8) 0.0204(7) -0.0023(6) -0.0025(5) 0.0006(6)
C16 0.0191(6) 0.0251(7) 0.0229(6) -0.0008(5) 0.0012(5) -0.0002(6)
C17 0.0337(8) 0.0312(8) 0.0265(7) 0.0023(6) -0.0019(7) 0.0042(7)
C18 0.0367(9) 0.0532(11) 0.0341(9) -0.0223(8) -0.0053(7) 0.0047(8)
C19 0.0293(7) 0.0303(8) 0.0304(8) -0.0008(6) -0.0010(6) 0.0051(6)
C21 0.0222(6) 0.0209(6) 0.0146(6) -0.0017(5) 0.0025(5) -0.0047(5)
C22 0.0201(6) 0.0213(7) 0.0233(6) -0.0016(5) -0.0003(5) -0.0025(6)
C23 0.0231(6) 0.0226(7) 0.0193(6) 0.0034(5) -0.0036(5) -0.0013(6)
C24 0.0233(7) 0.0221(7) 0.0158(6) -0.0003(5) -0.0004(5) -0.0042(5)
C25 0.0242(7) 0.0213(6) 0.0201(6) 0.0001(5) 0.0019(5) 0.0020(5)
C26 0.0250(6) 0.0197(6) 0.0189(6) 0.0012(5) -0.0006(5) -0.0010(5)
C27 0.0277(7) 0.0367(8) 0.0293(7) -0.0010(6) 0.0002(6) 0.0097(7)
C28 0.0320(7) 0.0330(8) 0.0174(6) 0.0030(6) 0.0018(6) 0.0025(6)
C29 0.0388(8) 0.0338(8) 0.0199(7) 0.0044(6) 0.0010(6) 0.0120(7)
C31 0.0468(12) 0.109(2) 0.0497(12) 0.0143(14) -0.0126(10) -0.0379(14)
C32 0.118(3) 0.106(2) 0.0517(14) -0.0309(15) 0.0255(16) -0.084(2)
C33 0.092(2) 0.0296(11) 0.161(3) -0.0118(15) 0.075(2) -0.0255(13)
C34 0.0529(13) 0.0576(13) 0.0815(17) 0.0410(13) 0.0027(12) -0.0167(11)
C35 0.0459(11) 0.0711(14) 0.0334(9) 0.0066(9) 0.0050(8) -0.0283(10)
C36 0.0330(9) 0.0672(13) 0.0585(12) 0.0031(10) 0.0144(9) -0.0112(9)
N1 0.0221(6) 0.0218(6) 0.0171(5) -0.0018(4) 0.0023(4) -0.0044(5)
N2 0.0215(5) 0.0223(6) 0.0172(5) -0.0015(4) 0.0019(4) -0.0034(5)
N3 0.0240(6) 0.0249(6) 0.0196(5) -0.0024(5) 0.0051(5) -0.0051(5)

loop_
_atom_type_symbol
_atom_type_description
_atom_type_scat_dispersion_real
_atom_type_scat_dispersion_imag
_atom_type_scat_source
C C 0.0033 0.0016 'International Tables Vol C Tables 4.2.6.8 and 6.1.1.4'
H H 0 0 'International Tables Vol C Tables 4.2.6.8 and 6.1.1.4'
N N 0.0061 0.0033 'International Tables Vol C Tables 4.2.6.8 and 6.1.1.4'
O O 0.0106 0.006 'International Tables Vol C Tables 4.2.6.8 and 6.1.1.4'

loop_
_geom_angle_atom_site_label_1
_geom_angle_atom_site_label_2
_geom_angle_atom_site_label_3
_geom_angle
N2 C1 N1 108.36(12)
N2 C1 H1 125.9(10)
N1 C1 H1 125.7(10)
N2 C2 C3 107.81(12)
N2 C2 H2 121.2(10)
C3 C2 H2 130.9(10)
N3 C3 C2 136.76(13)
N3 C3 N1 119.91(11)
C2 C3 N1 103.33(11)
N3 C4 C6 108.35(12)
N3 C4 C5 113.25(13)
C6 C4 C5 109.84(14)
N3 C4 H4 108.4
C6 C4 H4 108.4
C5 C4 H4 108.4
C4 C5 H5A 109.5
C4 C5 H5B 109.5
H5A C5 H5B 109.5
C4 C5 H5C 109.5
H5A C5 H5C 109.5
H5B C5 H5C 109.5
C4 C6 H6A 109.5
C4 C6 H6B 109.5
H6A C6 H6B 109.5
C4 C6 H6C 109.5
H6A C6 H6C 109.5
H6B C6 H6C 109.5
C12 C11 C16 122.02(13)
C12 C11 N1 118.92(12)
C16 C11 N1 119.06(12)
C13 C12 C11 117.88(13)
C13 C12 C17 120.63(13)
C11 C12 C17 121.49(13)
C12 C13 C14 121.86(14)
C12 C13 H13 119.1
C14 C13 H13 119.1
C15 C14 C13 118.51(13)
C15 C14 C18 121.53(15)
C13 C14 C18 119.95(15)
C14 C15 C16 122.18(14)
C14 C15 H15 118.9
C16 C15 H15 118.9
C15 C16 C11 117.54(13)
C15 C16 C19 121.28(13)
C11 C16 C19 121.17(13)
C12 C17 H17A 109.5
C12 C17 H17B 109.5
H17A C17 H17B 109.5
C12 C17 H17C 109.5
H17A C17 H17C 109.5
H17B C17 H17C 109.5
C14 C18 H18A 109.5
C14 C18 H18B 109.5
H18A C18 H18B 109.5
C14 C18 H18C 109.5
H18A C18 H18C 109.5
H18B C18 H18C 109.5
C16 C19 H19A 109.5
C16 C19 H19B 109.5
H19A C19 H19B 109.5
C16 C19 H19C 109.5
H19A C19 H19C 109.5
H19B C19 H19C 109.5
C26 C21 C22 122.89(12)
C26 C21 N2 118.47(11)
C22 C21 N2 118.64(12)
C23 C22 C21 117.74(12)
C23 C22 C27 121.08(13)
C21 C22 C27 121.16(12)
C24 C23 C22 121.16(12)
C24 C23 H23 119.4
C22 C23 H23 119.4
C23 C24 C25 119.19(12)
C23 C24 C28 120.54(12)
C25 C24 C28 120.26(12)
C26 C25 C24 121.50(13)
C26 C25 H25 119.3
C24 C25 H25 119.3
C21 C26 C25 117.50(12)
C21 C26 C29 121.00(12)
C25 C26 C29 121.49(13)
C22 C27 H27A 109.5
C22 C27 H27B 109.5
H27A C27 H27B 109.5
C22 C27 H27C 109.5
H27A C27 H27C 109.5
H27B C27 H27C 109.5
C24 C28 H28A 109.5
C24 C28 H28B 109.5
H28A C28 H28B 109.5
C24 C28 H28C 109.5
H28A C28 H28C 109.5
H28B C28 H28C 109.5
C26 C29 H29A 109.5
C26 C29 H29B 109.5
H29A C29 H29B 109.5
C26 C29 H29C 109.5
H29A C29 H29C 109.5
H29B C29 H29C 109.5
C36 C31 C32 120.6(3)
C36 C31 H31 119.7
C32 C31 H31 119.7
C31 C32 C33 119.2(2)
C31 C32 H32 120.4
C33 C32 H32 120.4
C34 C33 C32 118.5(2)
C34 C33 H33 120.7
C32 C33 H33 120.7
C35 C34 C33 119.4(2)
C35 C34 H34 120.3
C33 C34 H34 120.3
C34 C35 C36 120.6(2)
C34 C35 H35 119.7
C36 C35 H35 119.7
C31 C36 C35 121.6(2)
C31 C36 H36 119.2
C35 C36 H36 119.2
C1 N1 C3 110.43(11)
C1 N1 C11 124.21(11)
C3 N1 C11 125.32(11)
C1 N2 C2 110.06(11)
C1 N2 C21 124.45(11)
C2 N2 C21 125.48(11)
C3 N3 C4 113.90(11)

loop_
_geom_bond_atom_site_label_1
_geom_bond_atom_site_label_2
_geom_bond_distance
C1 N2 1.3190(17)
C1 N1 1.3477(17)
C1 H1 0.929(17)
C2 N2 1.3935(17)
C2 C3 1.4065(18)
C2 H2 0.972(17)
C3 N3 1.3066(17)
C3 N1 1.4259(17)
C4 N3 1.4537(18)
C4 C6 1.521(2)
C4 C5 1.530(2)
C4 H4 1.0000
C5 H5A 0.9800
C5 H5B 0.9800
C5 H5C 0.9800
C6 H6A 0.9800
C6 H6B 0.9800
C6 H6C 0.9800
C11 C12 1.397(2)
C11 C16 1.3977(19)
C11 N1 1.4331(17)
C12 C13 1.388(2)
C12 C17 1.506(2)
C13 C14 1.389(2)
C13 H13 0.9500
C14 C15 1.383(2)
C14 C18 1.513(2)
C15 C16 1.391(2)
C15 H15 0.9500
C16 C19 1.503(2)
C17 H17A 0.9800
C17 H17B 0.9800
C17 H17C 0.9800
C18 H18A 0.9800
C18 H18B 0.9800
C18 H18C 0.9800
C19 H19A 0.9800
C19 H19B 0.9800
C19 H19C 0.9800
C21 C26 1.3903(19)
C21 C22 1.3959(19)
C21 N2 1.4445(16)
C22 C23 1.3932(19)
C22 C27 1.5047(19)
C23 C24 1.392(2)
C23 H23 0.9500
C24 C25 1.3930(19)
C24 C28 1.5094(18)
C25 C26 1.3933(18)
C25 H25 0.9500
C26 C29 1.5087(19)
C27 H27A 0.9800
C27 H27B 0.9800
C27 H27C 0.9800
C28 H28A 0.9800
C28 H28B 0.9800
C28 H28C 0.9800
C29 H29A 0.9800
C29 H29B 0.9800
C29 H29C 0.9800
C31 C36 1.343(3)
C31 C32 1.345(5)
C31 H31 0.9500
C32 C33 1.408(5)
C32 H32 0.9500
C33 C34 1.400(4)
C33 H33 0.9500
C34 C35 1.343(3)
C34 H34 0.9500
C35 C36 1.345(3)
C35 H35 0.9500
C36 H36 0.9500
